data_4514323
loop_
_publ_author_name
'Sarkar, Koushik'
'Dastidar, Parthasarathi'

_publ_section_title
;
 Supramolecular Hydrogel Derived from A C3-symmetric Boronic acid
 Derivative for Stimuli Responsive Release of Insulin and Doxorubicin.
;
_journal_name_full 'Langmuir : the ACS journal of surfaces and colloids'
_journal_paper_doi 10.1021/acs.langmuir.7b03326
_journal_year 2017
_chemical_formula_moiety 'C21 H18 N6, 2(C2 O)'
_chemical_formula_sum 'C25 H18 N6 O2'
_chemical_formula_weight 434.45
_space_group_crystal_system monoclinic
_space_group_IT_number 14
_space_group_name_Hall '-P 2ybc'
_space_group_name_H-M_alt 'P 1 21/c 1'
_symmetry_space_group_name_Hall '-P 2ybc'
_symmetry_space_group_name_H-M 'P 1 21/c 1'
_atom_sites_solution_hydrogens geom
_audit_creation_date 2017-04-01
_audit_creation_method
;
Olex2 1.2
(compiled 2015.09.30 svn.r3233 for OlexSys, GUI svn.r5103)
;
_cell_angle_alpha 90
_cell_angle_beta 106.332(8)
_cell_angle_gamma 90
_cell_formula_units_Z 4
_cell_length_a 19.795(7)
_cell_length_b 5.3123(19)
_cell_length_c 22.606(8)
_cell_measurement_reflns_used 907
_cell_measurement_temperature 120(2)
_cell_measurement_theta_max 18.976
_cell_measurement_theta_min 2.410
_cell_volume 2281.3(14)
_computing_cell_refinement 'SAINT v8.34A (Bruker, 2013)'
_computing_data_reduction 'SAINT v8.34A (Bruker, 2013)'
_computing_molecular_graphics 'Olex2 (Dolomanov et al., 2009)'
_computing_publication_material 'Olex2 (Dolomanov et al., 2009)'
_computing_structure_refinement 'XL (Sheldrick, 2008)'
_computing_structure_solution 'ShelXS (Sheldrick, 2008)'
_diffrn_ambient_temperature 120.01
_diffrn_measured_fraction_theta_full 0.447
_diffrn_measured_fraction_theta_max 0.995
_diffrn_measurement_device_type 'Bruker CCD'
_diffrn_measurement_method '\f and \w scans'
_diffrn_radiation_type MoK\a
_diffrn_radiation_wavelength 0.71073
_diffrn_reflns_av_R_equivalents 0.1121
_diffrn_reflns_av_unetI/netI 0.0955
_diffrn_reflns_Laue_measured_fraction_full 0.447
_diffrn_reflns_Laue_measured_fraction_max 0.995
_diffrn_reflns_limit_h_max 18
_diffrn_reflns_limit_h_min -18
_diffrn_reflns_limit_k_max 4
_diffrn_reflns_limit_k_min -4
_diffrn_reflns_limit_l_max 20
_diffrn_reflns_limit_l_min -20
_diffrn_reflns_number 10335
_diffrn_reflns_point_group_measured_fraction_full 0.447
_diffrn_reflns_point_group_measured_fraction_max 0.995
_diffrn_reflns_theta_full 25.242
_diffrn_reflns_theta_max 19.097
_diffrn_reflns_theta_min 1.072
_diffrn_standards_number 0
_exptl_absorpt_coefficient_mu 0.084
_exptl_absorpt_correction_T_max 0.7443
_exptl_absorpt_correction_T_min 0.6045
_exptl_absorpt_correction_type multi-scan
_exptl_absorpt_process_details
;
SADABS-2014/4 (Bruker,2014/4) was used for absorption correction.
wR2(int) was 0.0775 before and 0.0553 after correction.
The Ratio of minimum to maximum transmission is 0.8122.
The \l/2 correction factor is 0.00150.
;
_exptl_crystal_colour colourless
_exptl_crystal_colour_primary colourless
_exptl_crystal_density_diffrn 1.265
_exptl_crystal_description block
_exptl_crystal_F_000 904
_exptl_crystal_size_max 0.28
_exptl_crystal_size_mid 0.18
_exptl_crystal_size_min 0.12
_refine_diff_density_max 0.352
_refine_diff_density_min -0.295
_refine_diff_density_rms 0.102
_refine_ls_extinction_coef 0.047(5)
_refine_ls_extinction_expression Fc^*^=kFc[1+0.001xFc^2^\l^3^/sin(2\q)]^-1/4^
_refine_ls_extinction_method SHELXL
_refine_ls_goodness_of_fit_ref 1.024
_refine_ls_hydrogen_treatment constr
_refine_ls_matrix_type full
_refine_ls_number_parameters 320
_refine_ls_number_reflns 1847
_refine_ls_number_restraints 1
_refine_ls_restrained_S_all 1.024
_refine_ls_R_factor_all 0.1610
_refine_ls_R_factor_gt 0.0802
_refine_ls_shift/su_max 0.001
_refine_ls_shift/su_mean 0.000
_refine_ls_structure_factor_coef Fsqd
_refine_ls_weighting_details 'w=1/[\s^2^(Fo^2^)+(0.1266P)^2^] where P=(Fo^2^+2Fc^2^)/3'
_refine_ls_weighting_scheme calc
_refine_ls_wR_factor_gt 0.1777
_refine_ls_wR_factor_ref 0.2362
_reflns_Friedel_coverage 0.000
_reflns_number_gt 886
_reflns_number_total 1847
_reflns_threshold_expression 'I > 2\s(I)'
_cod_data_source_file la7b03326_si_003.cif
_cod_data_source_block NG1
_cod_database_code 4514323
_shelxl_version_number 2014/6
_shelx_space_group_comment
;
The symmetry employed for this shelxl refinement is uniquely defined
by the following loop, which should always be used as a source of
symmetry information in preference to the above space-group names.
They are only intended as comments.
;
_olex2_refinement_description
;
1. Fixed Uiso
 At 1.2 times of:
  All C(H) groups, All N(H,H) groups
2. Others
 1*[Sof(C26)+Sof(C27)+Sof(O4)+Sof(C28)+Sof(C29)+Sof(O3)]+1*[Sof(O5)+Sof(C31)+
 Sof(C30)+Sof(C32)+Sof(C33)+Sof(O6)]+1*[Sof(O2)+Sof(C23)+Sof(C22)+Sof(O1)+
 Sof(C25)+Sof(C24)]=1 with esd of 0.0001
 Sof(C26)=Sof(C27)=Sof(O4)=Sof(C28)=Sof(C29)=Sof(O3)=FVAR(1)
 Sof(O5)=Sof(C31)=Sof(C30)=Sof(C32)=Sof(C33)=Sof(O6)=FVAR(2)
 Sof(O2)=Sof(C23)=Sof(C22)=Sof(O1)=Sof(C25)=Sof(C24)=FVAR(3)
3.a Aromatic/amide H refined with riding coordinates:
 C3(H3), C11(H11), C2(H2), C5(H5), C12(H12), C20(H20), C17(H17), C21(H21),
 C15(H15), C18(H18), C6(H6), C14(H14)
3.b X=CH2 refined with riding coordinates:
 N6(H6A,H6B), N4(H4A,H4B), N5(H5A,H5B)
;
_olex2_submission_special_instructions 'No special instructions were received'

loop_
_space_group_symop_operation_xyz
'x, y, z'
'-x, y+1/2, -z+1/2'
'-x, -y, -z'
'x, -y-1/2, z-1/2'

loop_
_atom_site_label
_atom_site_type_symbol
_atom_site_fract_x
_atom_site_fract_y
_atom_site_fract_z
_atom_site_U_iso_or_equiv
_atom_site_adp_type
_atom_site_occupancy
_atom_site_site_symmetry_order
_atom_site_calc_flag
_atom_site_refinement_flags_posn
_atom_site_refinement_flags_occupancy
_atom_site_disorder_assembly
_atom_site_disorder_group
N3 N 0.7468(4) 0.2438(15) 0.8619(3) 0.059(2) Uani 1 1 d . . A 43
N2 N 0.8437(3) 0.1673(14) 0.8215(4) 0.058(2) Uani 1 1 d . . A 43
N1 N 0.7602(4) 0.4908(13) 0.7792(3) 0.064(2) Uani 1 1 d . . A 43
N6 N 0.9739(4) 0.6639(12) 0.6185(3) 0.076(2) Uani 1 1 d . . A 43
H6A H 1.0104 0.5765 0.6150 0.092 Uiso 1 1 calc R . A 43
H6B H 0.9616 0.8028 0.5969 0.092 Uiso 1 1 calc R . A 43
N4 N 0.8938(4) -0.6625(14) 1.0370(3) 0.089(3) Uani 1 1 d . . A 43
H4A H 0.9319 -0.7514 1.0389 0.107 Uiso 1 1 calc R . A 43
H4B H 0.8700 -0.6884 1.0639 0.107 Uiso 1 1 calc R . A 43
C10 C 0.8278(5) -0.0889(17) 0.9048(4) 0.052(2) Uani 1 1 d . . A 43
C4 C 0.8587(5) 0.4311(18) 0.7392(4) 0.050(2) Uani 1 1 d . . A 43
C8 C 0.8052(5) 0.1151(17) 0.8599(4) 0.055(2) Uani 1 1 d . . A 43
C9 C 0.7276(5) 0.4267(19) 0.8209(5) 0.057(2) Uani 1 1 d . . A 43
C1 C 0.9358(5) 0.5825(19) 0.6580(4) 0.056(2) Uani 1 1 d . . A 43
C13 C 0.8712(6) -0.4801(17) 0.9911(4) 0.064(3) Uani 1 1 d . . A 43
C3 C 0.9146(5) 0.2932(15) 0.7325(4) 0.056(2) Uani 1 1 d . . A 43
H3 H 0.9275 0.1430 0.7557 0.068 Uiso 1 1 calc R . A 43
C11 C 0.8847(5) -0.2428(19) 0.9053(4) 0.064(3) Uani 1 1 d . . A 43
H11 H 0.9095 -0.2172 0.8754 0.077 Uiso 1 1 calc R . A 43
C16 C 0.6656(5) 0.5765(19) 0.8228(5) 0.064(3) Uani 1 1 d . . A 43
C2 C 0.9525(4) 0.3675(18) 0.6927(4) 0.062(3) Uani 1 1 d . . A 43
H2 H 0.9911 0.2676 0.6893 0.075 Uiso 1 1 calc R . A 43
C7 C 0.8189(5) 0.356(2) 0.7821(4) 0.056(2) Uani 1 1 d . . A 43
N5 N 0.4915(4) 1.0089(15) 0.8317(4) 0.115(3) Uani 1 1 d . . A 43
H5A H 0.4785 1.1420 0.8081 0.138 Uiso 1 1 calc R . A 43
H5B H 0.4679 0.9656 0.8579 0.138 Uiso 1 1 calc R . A 43
C5 C 0.8412(5) 0.6450(19) 0.7033(5) 0.070(3) Uani 1 1 d . . A 43
H5 H 0.8024 0.7434 0.7067 0.084 Uiso 1 1 calc R . A 43
C12 C 0.9056(5) -0.4302(19) 0.9480(5) 0.067(3) Uani 1 1 d . . A 43
H12 H 0.9455 -0.5290 0.9475 0.080 Uiso 1 1 calc R . A 43
C19 C 0.5486(5) 0.868(2) 0.8278(5) 0.076(3) Uani 1 1 d . . A 43
C20 C 0.5690(5) 0.657(2) 0.8651(5) 0.085(3) Uani 1 1 d . . A 43
H20 H 0.5432 0.6127 0.8933 0.103 Uiso 1 1 calc R . A 43
C17 C 0.6441(5) 0.788(2) 0.7852(4) 0.074(3) Uani 1 1 d . . A 43
H17 H 0.6700 0.8344 0.7574 0.089 Uiso 1 1 calc R . A 43
C21 C 0.6255(5) 0.5121(19) 0.8621(4) 0.083(3) Uani 1 1 d . . A 43
H21 H 0.6373 0.3663 0.8872 0.100 Uiso 1 1 calc R . A 43
C15 C 0.7925(5) -0.1392(18) 0.9483(5) 0.070(3) Uani 1 1 d . . A 43
H15 H 0.7529 -0.0392 0.9489 0.084 Uiso 1 1 calc R . A 43
C18 C 0.5873(6) 0.9287(18) 0.7874(4) 0.078(3) Uani 1 1 d . . A 43
H18 H 0.5740 1.0699 0.7609 0.094 Uiso 1 1 calc R . A 43
C6 C 0.8779(5) 0.7214(16) 0.6628(4) 0.072(3) Uani 1 1 d . . A 43
H6 H 0.8638 0.8680 0.6384 0.087 Uiso 1 1 calc R . A 43
C14 C 0.8132(5) -0.331(2) 0.9908(4) 0.072(3) Uani 1 1 d . . A 43
H14 H 0.7878 -0.3610 1.0201 0.086 Uiso 1 1 calc R . A 43
C26 C 0.349(3) 0.761(10) 0.3630(19) 0.131(14) Uiso 0.354(3) 1 d . P B 1
C27 C 0.364(5) 0.987(12) 0.384(3) 0.21(3) Uiso 0.354(3) 1 d . P B 1
O4 O 0.2796(11) 0.814(5) 0.4263(14) 0.097(7) Uiso 0.354(3) 1 d . P B 1
C28 C 0.310(2) 0.740(8) 0.4674(18) 0.086(10) Uiso 0.354(3) 1 d . P B 1
C29 C 0.355(3) 0.605(8) 0.4812(18) 0.123(13) Uiso 0.354(3) 1 d . P B 1
O3 O 0.4091(11) 0.677(7) 0.4109(11) 0.075(6) Uiso 0.354(3) 1 d . P B 1
O5 O 0.2879(18) 0.781(8) 0.3783(19) 0.135(14) Uiso 0.304(3) 1 d . P C 2
C31 C 0.305(3) 0.579(10) 0.431(3) 0.162(18) Uiso 0.304(3) 1 d . P C 2
C30 C 0.407(3) 0.599(11) 0.473(3) 0.123(18) Uiso 0.304(3) 1 d . P C 2
C32 C 0.389(3) 0.990(11) 0.456(3) 0.168(19) Uiso 0.304(3) 1 d . P C 2
C33 C 0.400(3) 0.854(12) 0.397(2) 0.106(14) Uiso 0.304(3) 1 d . P C 2
O6 O 0.398(2) 0.748(8) 0.4818(15) 0.132(11) Uiso 0.304(3) 1 d . P C 2
O2 O 0.2992(14) 0.962(5) 0.4245(12) 0.110(8) Uiso 0.342(3) 1 d . P D 3
C23 C 0.309(3) 0.880(10) 0.367(2) 0.111(15) Uiso 0.342(3) 1 d . P D 3
C22 C 0.328(2) 0.578(8) 0.3739(18) 0.124(13) Uiso 0.342(3) 1 d . P D 3
O1 O 0.3940(16) 0.550(6) 0.4183(16) 0.130(12) Uiso 0.342(3) 1 d . P D 3
C25 C 0.4256(17) 0.780(7) 0.446(2) 0.091(11) Uiso 0.342(3) 1 d . P D 3
C24 C 0.342(3) 0.889(8) 0.4719(18) 0.112(12) Uiso 0.342(3) 1 d . P D 3

loop_
_atom_site_aniso_label
_atom_site_aniso_U_11
_atom_site_aniso_U_22
_atom_site_aniso_U_33
_atom_site_aniso_U_23
_atom_site_aniso_U_13
_atom_site_aniso_U_12
N3 0.050(6) 0.068(6) 0.060(6) 0.001(5) 0.017(4) 0.000(4)
N2 0.063(5) 0.069(6) 0.045(5) 0.003(4) 0.020(5) -0.013(4)
N1 0.055(6) 0.080(6) 0.061(6) 0.002(4) 0.024(5) 0.004(5)
N6 0.084(5) 0.080(5) 0.080(6) 0.026(4) 0.049(5) 0.011(4)
N4 0.113(7) 0.090(6) 0.063(6) 0.014(5) 0.022(5) 0.010(5)
C10 0.051(7) 0.069(7) 0.044(7) -0.008(6) 0.025(5) -0.002(6)
C4 0.052(6) 0.055(7) 0.045(6) 0.001(5) 0.016(5) -0.003(5)
C8 0.051(7) 0.064(7) 0.054(7) -0.004(6) 0.019(6) -0.009(6)
C9 0.044(6) 0.077(8) 0.054(7) 0.001(6) 0.019(6) -0.001(6)
C1 0.057(7) 0.065(7) 0.050(7) 0.003(5) 0.023(5) -0.011(6)
C13 0.076(8) 0.059(7) 0.053(7) 0.000(6) 0.011(6) -0.005(6)
C3 0.064(7) 0.061(6) 0.049(6) 0.006(5) 0.023(5) 0.006(6)
C11 0.070(7) 0.081(7) 0.050(7) -0.002(6) 0.030(5) -0.005(6)
C16 0.050(7) 0.073(7) 0.066(8) -0.001(6) 0.014(6) -0.004(6)
C2 0.060(6) 0.069(7) 0.061(7) 0.007(6) 0.022(6) -0.002(5)
C7 0.057(7) 0.072(7) 0.042(7) -0.005(6) 0.019(6) -0.010(6)
N5 0.086(7) 0.116(7) 0.162(9) 0.041(6) 0.066(6) 0.044(6)
C5 0.067(7) 0.079(8) 0.070(7) 0.005(6) 0.031(6) 0.007(6)
C12 0.071(7) 0.086(8) 0.052(7) 0.002(6) 0.030(6) -0.001(6)
C19 0.057(7) 0.072(8) 0.102(9) 0.008(6) 0.026(7) 0.002(6)
C20 0.077(8) 0.088(8) 0.106(9) 0.011(7) 0.049(7) 0.009(6)
C17 0.054(7) 0.087(8) 0.081(8) -0.001(7) 0.019(6) -0.009(6)
C21 0.071(7) 0.095(8) 0.094(9) 0.019(6) 0.041(7) 0.012(7)
C15 0.070(7) 0.087(8) 0.057(7) -0.004(6) 0.026(6) 0.008(6)
C18 0.059(7) 0.092(8) 0.086(8) 0.027(6) 0.024(7) -0.006(7)
C6 0.072(8) 0.071(7) 0.077(8) 0.010(5) 0.025(6) 0.008(6)
C14 0.076(8) 0.085(7) 0.058(7) 0.012(6) 0.024(6) -0.007(6)

loop_
_atom_type_symbol
_atom_type_description
_atom_type_scat_dispersion_real
_atom_type_scat_dispersion_imag
_atom_type_scat_source
C C 0.0033 0.0016 'International Tables Vol C Tables 4.2.6.8 and 6.1.1.4'
H H 0.0000 0.0000 'International Tables Vol C Tables 4.2.6.8 and 6.1.1.4'
N N 0.0061 0.0033 'International Tables Vol C Tables 4.2.6.8 and 6.1.1.4'
O O 0.0106 0.0060 'International Tables Vol C Tables 4.2.6.8 and 6.1.1.4'

loop_
_geom_angle_atom_site_label_1
_geom_angle_atom_site_label_2
_geom_angle_atom_site_label_3
_geom_angle
C9 N3 C8 115.3(8)
C8 N2 C7 114.8(8)
C9 N1 C7 114.5(8)
H6A N6 H6B 120.0
C1 N6 H6A 120.0
C1 N6 H6B 120.0
H4A N4 H4B 120.0
C13 N4 H4A 120.0
C13 N4 H4B 120.0
C11 C10 C8 122.0(10)
C15 C10 C8 121.3(10)
C15 C10 C11 116.8(9)
C3 C4 C7 121.9(10)
C3 C4 C5 116.8(8)
C5 C4 C7 121.3(10)
N3 C8 C10 116.5(10)
N2 C8 N3 124.4(8)
N2 C8 C10 119.1(10)
N3 C9 N1 125.7(8)
N3 C9 C16 117.0(10)
N1 C9 C16 117.2(11)
N6 C1 C6 119.5(10)
C2 C1 N6 122.6(10)
C2 C1 C6 117.9(8)
C12 C13 N4 123.1(10)
C12 C13 C14 117.5(9)
C14 C13 N4 119.3(10)
C4 C3 H3 119.2
C4 C3 C2 121.5(8)
C2 C3 H3 119.2
C10 C11 H11 119.4
C12 C11 C10 121.3(9)
C12 C11 H11 119.4
C17 C16 C9 121.9(11)
C21 C16 C9 121.0(11)
C21 C16 C17 117.1(9)
C1 C2 C3 121.4(8)
C1 C2 H2 119.3
C3 C2 H2 119.3
N2 C7 N1 125.2(8)
N2 C7 C4 118.7(10)
N1 C7 C4 116.1(10)
H5A N5 H5B 120.0
C19 N5 H5A 120.0
C19 N5 H5B 120.0
C4 C5 H5 118.7
C6 C5 C4 122.6(9)
C6 C5 H5 118.7
C13 C12 C11 122.2(9)
C13 C12 H12 118.9
C11 C12 H12 118.9
N5 C19 C20 120.0(11)
N5 C19 C18 122.1(11)
C18 C19 C20 117.9(9)
C19 C20 H20 119.3
C21 C20 C19 121.4(9)
C21 C20 H20 119.3
C16 C17 H17 119.0
C18 C17 C16 122.1(9)
C18 C17 H17 119.0
C16 C21 H21 119.6
C20 C21 C16 120.8(9)
C20 C21 H21 119.6
C10 C15 H15 119.1
C14 C15 C10 121.8(9)
C14 C15 H15 119.1
C19 C18 H18 119.6
C17 C18 C19 120.7(9)
C17 C18 H18 119.6
C1 C6 H6 120.2
C5 C6 C1 119.6(9)
C5 C6 H6 120.2
C13 C14 H14 119.8
C15 C14 C13 120.4(9)
C15 C14 H14 119.8
C27 C26 O3 88(5)
C26 C27 O3 49(3)
O4 C28 C29 136(4)
C26 O3 C27 43(3)
O5 C31 C30 108(3)
O6 C30 C31 84(5)
O6 C32 C33 84(4)
C30 O6 C32 140(7)
C24 O2 C23 117(3)
O2 C23 C22 108(3)
O1 C22 C23 108(3)
C22 O1 C25 115(3)
O1 C25 C24 94(3)
O2 C24 C25 105(3)

loop_
_geom_bond_atom_site_label_1
_geom_bond_atom_site_label_2
_geom_bond_distance
N3 C8 1.355(10)
N3 C9 1.323(10)
N2 C8 1.336(9)
N2 C7 1.341(10)
N1 C9 1.328(9)
N1 C7 1.350(10)
N6 H6A 0.8800
N6 H6B 0.8800
N6 C1 1.390(9)
N4 H4A 0.8800
N4 H4B 0.8800
N4 C13 1.397(10)
C10 C8 1.465(11)
C10 C11 1.389(10)
C10 C15 1.382(10)
C4 C3 1.371(10)
C4 C7 1.465(11)
C4 C5 1.382(10)
C9 C16 1.474(11)
C1 C2 1.373(10)
C1 C6 1.393(10)
C13 C12 1.364(10)
C13 C14 1.394(11)
C3 H3 0.9500
C3 C2 1.382(10)
C11 H11 0.9500
C11 C12 1.367(11)
C16 C17 1.399(11)
C16 C21 1.390(11)
C2 H2 0.9500
N5 H5A 0.8800
N5 H5B 0.8800
N5 C19 1.380(10)
C5 H5 0.9500
C5 C6 1.381(11)
C12 H12 0.9500
C19 C20 1.391(12)
C19 C18 1.384(11)
C20 H20 0.9500
C20 C21 1.377(11)
C17 H17 0.9500
C17 C18 1.365(11)
C21 H21 0.9500
C15 H15 0.9500
C15 C14 1.381(11)
C18 H18 0.9500
C6 H6 0.9500
C14 H14 0.9500
C26 C27 1.29(7)
C26 O3 1.43(5)
C27 O3 1.89(7)
O4 C28 1.03(3)
C28 C29 1.11(4)
O5 C31 1.57(6)
C31 C30 1.98(8)
C30 O6 0.85(5)
C32 C33 1.57(7)
C32 O6 1.40(6)
O2 C23 1.43(5)
O2 C24 1.23(4)
C23 C22 1.64(7)
C22 O1 1.41(4)
O1 C25 1.43(5)
C25 C24 1.99(6)

loop_
_geom_hbond_atom_site_label_D
_geom_hbond_atom_site_label_H
_geom_hbond_atom_site_label_A
_geom_hbond_distance_DH
_geom_hbond_distance_HA
_geom_hbond_distance_DA
_geom_hbond_angle_DHA
_geom_hbond_site_symmetry_A
N6 H6B N4 0.88 2.50 3.358(9) 164.3 4_565

loop_
_geom_torsion_atom_site_label_1
_geom_torsion_atom_site_label_2
_geom_torsion_atom_site_label_3
_geom_torsion_atom_site_label_4
_geom_torsion
N3 C9 C16 C17 174.4(8)
N3 C9 C16 C21 -5.9(12)
N1 C9 C16 C17 -4.1(12)
N1 C9 C16 C21 175.7(8)
N6 C1 C2 C3 178.8(7)
N6 C1 C6 C5 -178.1(7)
N4 C13 C12 C11 -176.8(8)
N4 C13 C14 C15 176.1(8)
C10 C11 C12 C13 1.5(13)
C10 C15 C14 C13 0.2(14)
C4 C3 C2 C1 -0.2(12)
C4 C5 C6 C1 -1.1(13)
C8 N3 C9 N1 0.1(12)
C8 N3 C9 C16 -178.1(7)
C8 N2 C7 N1 0.2(11)
C8 N2 C7 C4 178.4(7)
C8 C10 C11 C12 179.1(8)
C8 C10 C15 C14 -179.9(8)
C9 N3 C8 N2 2.1(11)
C9 N3 C8 C10 -179.9(7)
C9 N1 C7 N2 1.7(11)
C9 N1 C7 C4 -176.6(7)
C9 C16 C17 C18 -179.1(8)
C9 C16 C21 C20 177.9(8)
C3 C4 C7 N2 9.0(11)
C3 C4 C7 N1 -172.5(7)
C3 C4 C5 C6 -0.7(12)
C11 C10 C8 N3 176.6(7)
C11 C10 C8 N2 -5.2(11)
C11 C10 C15 C14 0.8(12)
C16 C17 C18 C19 0.6(14)
C2 C1 C6 C5 2.2(12)
C7 N2 C8 N3 -2.2(11)
C7 N2 C8 C10 179.8(7)
C7 N1 C9 N3 -1.9(12)
C7 N1 C9 C16 176.4(7)
C7 C4 C3 C2 -178.9(7)
C7 C4 C5 C6 179.5(8)
N5 C19 C20 C21 179.6(9)
N5 C19 C18 C17 179.1(9)
C5 C4 C3 C2 1.4(11)
C5 C4 C7 N2 -171.2(8)
C5 C4 C7 N1 7.2(11)
C12 C13 C14 C15 -0.4(13)
C19 C20 C21 C16 1.9(15)
C20 C19 C18 C17 -1.1(14)
C17 C16 C21 C20 -2.3(13)
C21 C16 C17 C18 1.1(13)
C15 C10 C8 N3 -2.5(11)
C15 C10 C8 N2 175.6(7)
C15 C10 C11 C12 -1.7(12)
C18 C19 C20 C21 -0.2(14)
C6 C1 C2 C3 -1.6(12)
C14 C13 C12 C11 -0.4(13)
C31 C30 O6 C32 -85(9)
C33 C32 O6 C30 5(11)
O2 C23 C22 O1 -66(5)
C23 O2 C24 C25 19(5)
C23 C22 O1 C25 1(5)
C22 O1 C25 C24 54(4)
C24 O2 C23 C22 44(6)
